data_7007969
loop_
_publ_author_name
'Hill, Michael S.'
'Hitchcock, Peter B.'
'Pongtavornpinyo, Ruti'

_publ_section_title
;
 Neutral carbene analogues of the heaviest Group 13 elements:
 consideration of electronic and steric effects on structure and
 stability.
;
_journal_issue 2
_journal_name_full 'Dalton transactions (Cambridge, England : 2003)'
_journal_page_first 273
_journal_page_last 277
_journal_paper_doi 10.1039/b414462g
_journal_year 2005
_chemical_compound_source 'synthesis as described'
_chemical_formula_moiety '(C29 H35 F6 In1 N2), 0.5(C6 H14)'
_chemical_formula_sum 'C32 H42 F6 In N2'
_chemical_formula_weight 683.5
_chemical_name_systematic
;
?
;
_space_group_IT_number 2
_symmetry_cell_setting triclinic
_symmetry_Int_Tables_number 2
_symmetry_space_group_name_Hall '-P 1'
_symmetry_space_group_name_H-M 'P -1'
_atom_sites_solution_hydrogens geom
_atom_sites_solution_primary direct
_atom_sites_solution_secondary difmap
_audit_conform_dict_location ftp://ftp.iucr.org/pub/cif_core.dic
_audit_conform_dict_name cif_core.dic
_audit_conform_dict_version 2.2
_audit_creation_date 2004-05-11T10:11:01-00:00
_audit_creation_method 'WinGX routine CIF_UPDATE'
_cell_angle_alpha 101.986(1)
_cell_angle_beta 94.742(2)
_cell_angle_gamma 112.549(1)
_cell_formula_units_Z 2
_cell_length_a 11.7118(2)
_cell_length_b 12.2606(3)
_cell_length_c 12.6611(3)
_cell_measurement_reflns_used 16810
_cell_measurement_temperature 173(2)
_cell_measurement_theta_max 25.028
_cell_measurement_theta_min 3.705
_cell_measurement_wavelength 0.71073
_cell_volume 1615.74(6)
_computing_cell_refinement 'HKL Scalepack (Otwinowski & Minor 1997)'
_computing_data_collection 'Collect (Nonius BV, 1997-2000)'
_computing_data_reduction 'HKL Denzo and Scalepack (Otwinowski & Minor 1997)'
_computing_molecular_graphics 'Ortep-3 for Windows (Farrugia, 1997)'
_computing_publication_material 'WinGX publication routines (Farrugia, 1999)'
_computing_structure_refinement 'SHELXL-97 (Sheldrick, 1997)'
_computing_structure_solution 'SHELXS-97 (Sheldrick, 1997)'
_diffrn_ambient_temperature 173(2)
_diffrn_detector 'CCD plate'
_diffrn_measured_fraction_theta_full 0.99
_diffrn_measured_fraction_theta_max 0.99
_diffrn_measurement_device '95mm CCD camera on \k-goniostat'
_diffrn_measurement_device_type KappaCCD
_diffrn_measurement_method 'CCD rotation images, thick slices'
_diffrn_orient_matrix_type 'by Nonius Collect from scalepack cell'
_diffrn_orient_matrix_UB_11 0.904391E-1
_diffrn_orient_matrix_UB_12 0.268295E-1
_diffrn_orient_matrix_UB_13 0.318817E-1
_diffrn_orient_matrix_UB_21 -0.56115E-2
_diffrn_orient_matrix_UB_22 0.646167E-1
_diffrn_orient_matrix_UB_23 0.595189E-1
_diffrn_orient_matrix_UB_31 -0.24934E-1
_diffrn_orient_matrix_UB_32 -0.589063E-1
_diffrn_orient_matrix_UB_33 0.466668E-1
_diffrn_radiation_monochromator graphite
_diffrn_radiation_probe x-ray
_diffrn_radiation_type MoK\a
_diffrn_radiation_wavelength 0.71073
_diffrn_reflns_av_R_equivalents 0.047
_diffrn_reflns_av_unetI/netI 0.0308
_diffrn_reflns_limit_h_max 13
_diffrn_reflns_limit_h_min -12
_diffrn_reflns_limit_k_max 14
_diffrn_reflns_limit_k_min -14
_diffrn_reflns_limit_l_max 14
_diffrn_reflns_limit_l_min -15
_diffrn_reflns_number 24961
_diffrn_reflns_theta_full 25.04
_diffrn_reflns_theta_max 25.04
_diffrn_reflns_theta_min 3.73
_diffrn_source 'Enraf Nonius FR590'
_exptl_absorpt_coefficient_mu 0.789
_exptl_absorpt_correction_T_max 0.9615
_exptl_absorpt_correction_T_min 0.8683
_exptl_absorpt_correction_type multi-scan
_exptl_absorpt_process_details
;
[c.f. r.h. blessing, acta cryst. (1995), a51, 33-38]
;
_exptl_crystal_colour colourless
_exptl_crystal_density_diffrn 1.405
_exptl_crystal_density_method 'not measured'
_exptl_crystal_description prism
_exptl_crystal_F_000 702
_exptl_crystal_size_max 0.1
_exptl_crystal_size_mid 0.1
_exptl_crystal_size_min 0.1
_refine_diff_density_max 0.567
_refine_diff_density_min -0.791
_refine_diff_density_rms 0.065
_refine_ls_extinction_method none
_refine_ls_goodness_of_fit_ref 1.038
_refine_ls_hydrogen_treatment riding
_refine_ls_matrix_type full
_refine_ls_number_parameters 399
_refine_ls_number_reflns 5665
_refine_ls_number_restraints 45
_refine_ls_restrained_S_all 2.136
_refine_ls_R_factor_all 0.037
_refine_ls_R_factor_gt 0.0314
_refine_ls_shift/su_max 0.002
_refine_ls_shift/su_mean 0
_refine_ls_structure_factor_coef Fsqd
_refine_ls_weighting_details 'calc w=1/[\s^2^(Fo^2^)+(0.0344P)^2^+1.7161P] where P=(Fo^2^+2Fc^2^)/3'
_refine_ls_weighting_scheme calc
_refine_ls_wR_factor_gt 0.0744
_refine_ls_wR_factor_ref 0.0774
_reflns_number_gt 5099
_reflns_number_total 5665
_reflns_threshold_expression >2sigma(I)
_cod_data_source_file b414462g.txt
_cod_data_source_block (4)-may704
_cod_original_sg_symbol_H-M P-1
_cod_database_code 7007969

loop_
_symmetry_equiv_pos_as_xyz
'x, y, z'
'-x, -y, -z'

loop_
_atom_site_label
_atom_site_type_symbol
_atom_site_fract_x
_atom_site_fract_y
_atom_site_fract_z
_atom_site_U_iso_or_equiv
_atom_site_adp_type
_atom_site_occupancy
_atom_site_symmetry_multiplicity
_atom_site_calc_flag
_atom_site_refinement_flags
_atom_site_disorder_assembly
_atom_site_disorder_group
In In 0.06640(3) 0.66526(4) 0.12346(3) 0.03096(17) Uani 1 1 d . . .
F1 F 0.1745(3) 0.9907(3) 0.5001(3) 0.0407(8) Uani 1 1 d . . .
F2 F 0.0822(3) 1.0891(3) 0.4348(3) 0.0445(9) Uani 1 1 d . . .
F3 F 0.2553(3) 1.0947(3) 0.3876(3) 0.0408(8) Uani 1 1 d . . .
F4 F -0.2596(6) 0.9101(7) 0.2160(7) 0.069(3) Uani 0.783(16) 1 d PD . .
F5 F -0.2785(9) 0.8239(11) 0.0554(5) 0.092(4) Uani 0.783(16) 1 d PD . .
F6 F -0.3493(5) 0.7171(6) 0.1620(11) 0.100(5) Uani 0.783(16) 1 d PD . .
N1 N 0.1335(4) 0.8391(4) 0.2735(3) 0.0204(9) Uani 1 1 d . . .
N2 N -0.1090(4) 0.7161(4) 0.1152(3) 0.0207(9) Uani 1 1 d . . .
C1 C 0.0764(5) 0.9087(4) 0.3110(4) 0.0219(10) Uani 1 1 d . . .
C2 C -0.0450(5) 0.8929(5) 0.2699(4) 0.0251(11) Uani 1 1 d . . .
H2 H -0.0736 0.95 0.3081 0.03 Uiso 1 1 calc R . .
C3 C -0.1296(5) 0.8031(5) 0.1793(4) 0.0226(11) Uani 1 1 d D . .
C4 C 0.1467(5) 1.0200(5) 0.4080(5) 0.0295(12) Uani 1 1 d D . .
C5 C -0.2559(5) 0.8123(5) 0.1587(5) 0.0345(14) Uani 1 1 d . . .
C6 C 0.2563(4) 0.8561(4) 0.3251(4) 0.0207(10) Uani 1 1 d . . .
C7 C 0.2638(5) 0.7954(5) 0.4062(4) 0.0272(12) Uani 1 1 d . . .
C8 C 0.3805(6) 0.7986(5) 0.4445(5) 0.0364(14) Uani 1 1 d . . .
H8 H 0.3875 0.7587 0.5 0.044 Uiso 1 1 calc R . .
C9 C 0.4858(6) 0.8585(6) 0.4036(5) 0.0392(15) Uani 1 1 d . . .
H9 H 0.5644 0.859 0.43 0.047 Uiso 1 1 calc R . .
C10 C 0.4766(5) 0.9173(5) 0.3245(5) 0.0344(13) Uani 1 1 d . . .
H10 H 0.5499 0.9591 0.2974 0.041 Uiso 1 1 calc R . .
C11 C 0.3630(5) 0.9178(5) 0.2827(4) 0.0250(11) Uani 1 1 d . . .
C12 C 0.1477(6) 0.7230(5) 0.4492(5) 0.0355(13) Uani 1 1 d . . .
H12 H 0.0792 0.7474 0.426 0.043 Uiso 1 1 calc R . .
C13 C 0.1699(8) 0.7503(7) 0.5748(6) 0.059(2) Uani 1 1 d . . .
H13A H 0.0928 0.7021 0.5982 0.088 Uiso 1 1 calc R . .
H13B H 0.193 0.8376 0.6065 0.088 Uiso 1 1 calc R . .
H13C H 0.2379 0.7288 0.5999 0.088 Uiso 1 1 calc R . .
C14 C 0.1029(7) 0.5858(6) 0.3976(6) 0.0517(18) Uani 1 1 d . . .
H14A H 0.0281 0.5407 0.4257 0.078 Uiso 1 1 calc R . .
H14B H 0.1697 0.5599 0.4165 0.078 Uiso 1 1 calc R . .
H14C H 0.0821 0.5689 0.3177 0.078 Uiso 1 1 calc R . .
C15 C 0.3573(5) 0.9832(5) 0.1942(5) 0.0336(13) Uani 1 1 d . . .
H15 H 0.2726 0.9852 0.1844 0.04 Uiso 1 1 calc R . .
C16 C 0.4566(7) 1.1158(6) 0.2254(7) 0.0545(19) Uani 1 1 d . . .
H16A H 0.4491 1.1542 0.1662 0.082 Uiso 1 1 calc R . .
H16B H 0.5407 1.1163 0.2368 0.082 Uiso 1 1 calc R . .
H16C H 0.4435 1.1613 0.2932 0.082 Uiso 1 1 calc R . .
C17 C 0.3719(8) 0.9137(7) 0.0844(6) 0.0544(18) Uani 1 1 d . . .
H17A H 0.3677 0.9574 0.0286 0.082 Uiso 1 1 calc R . .
H17B H 0.3042 0.8312 0.0618 0.082 Uiso 1 1 calc R . .
H17C H 0.4533 0.908 0.0925 0.082 Uiso 1 1 calc R . .
C18 C -0.1931(5) 0.6286(5) 0.0182(4) 0.0219(11) Uani 1 1 d . . .
C19 C -0.2771(5) 0.5131(5) 0.0255(4) 0.0242(11) Uani 1 1 d . . .
C20 C -0.3422(5) 0.4235(5) -0.0724(5) 0.0323(13) Uani 1 1 d . . .
H20 H -0.3995 0.345 -0.0694 0.039 Uiso 1 1 calc R . .
C21 C -0.3247(6) 0.4469(6) -0.1728(5) 0.0381(15) Uani 1 1 d . . .
H21 H -0.369 0.3845 -0.2383 0.046 Uiso 1 1 calc R . .
C22 C -0.2431(6) 0.5609(6) -0.1786(5) 0.0366(14) Uani 1 1 d . . .
H22 H -0.2329 0.5764 -0.2484 0.044 Uiso 1 1 calc R . .
C23 C -0.1750(5) 0.6540(5) -0.0841(4) 0.0276(12) Uani 1 1 d . . .
C24 C -0.2973(5) 0.4833(5) 0.1348(5) 0.0295(12) Uani 1 1 d . . .
H24 H -0.2588 0.5621 0.1935 0.035 Uiso 1 1 calc R . .
C25 C -0.2320(6) 0.4022(6) 0.1592(5) 0.0420(15) Uani 1 1 d . . .
H25A H -0.2465 0.385 0.2303 0.063 Uiso 1 1 calc R . .
H25B H -0.1415 0.4445 0.1613 0.063 Uiso 1 1 calc R . .
H25C H -0.266 0.3252 0.1015 0.063 Uiso 1 1 calc R . .
C26 C -0.4366(6) 0.4230(7) 0.1413(6) 0.0500(17) Uani 1 1 d . . .
H26A H -0.4451 0.4059 0.2132 0.075 Uiso 1 1 calc R . .
H26B H -0.4774 0.3462 0.0835 0.075 Uiso 1 1 calc R . .
H26C H -0.4766 0.478 0.1313 0.075 Uiso 1 1 calc R . .
C27 C -0.0851(6) 0.7780(6) -0.0938(5) 0.0386(14) Uani 1 1 d . . .
H27 H -0.0474 0.8319 -0.0178 0.046 Uiso 1 1 calc R . .
C28 C -0.1534(9) 0.8381(10) -0.1526(11) 0.100(4) Uani 1 1 d . . .
H28A H -0.093 0.918 -0.1569 0.15 Uiso 1 1 calc R . .
H28B H -0.2176 0.8489 -0.1118 0.15 Uiso 1 1 calc R . .
H28C H -0.1936 0.7861 -0.2269 0.15 Uiso 1 1 calc R . .
C29 C 0.0211(8) 0.7703(8) -0.1501(9) 0.077(3) Uani 1 1 d . . .
H29A H 0.0768 0.8521 -0.1544 0.116 Uiso 1 1 calc R . .
H29B H -0.0132 0.7161 -0.2244 0.116 Uiso 1 1 calc R . .
H29C H 0.0687 0.7378 -0.1083 0.116 Uiso 1 1 calc R . .
F4A F -0.268(2) 0.913(2) 0.163(3) 0.13(2) Uani 0.217(16) 1 d PD . .
F5A F -0.3299(12) 0.7427(16) 0.0825(15) 0.030(6) Uani 0.217(16) 1 d PD . .
F6A F -0.3247(15) 0.777(2) 0.2458(14) 0.047(7) Uani 0.217(16) 1 d PD . .
C1S C 0.4338(9) 1.4943(8) 0.5047(7) 0.081(3) Uani 1 1 d . . .
H1S1 H 0.4392 1.5721 0.5517 0.097 Uiso 1 1 calc R . .
H1S2 H 0.3884 1.4825 0.4309 0.097 Uiso 1 1 calc R . .
C2S C 0.3581(11) 1.3916(7) 0.5514(8) 0.085(3) Uani 1 1 d . . .
H2S1 H 0.4011 1.4052 0.6267 0.102 Uiso 1 1 calc R . .
H2S2 H 0.3554 1.3139 0.5064 0.102 Uiso 1 1 calc R . .
C3S C 0.2242(10) 1.3787(8) 0.5554(8) 0.084(3) Uani 1 1 d . . .
H3S1 H 0.1802 1.3101 0.586 0.126 Uiso 1 1 calc R . .
H3S2 H 0.1803 1.3636 0.481 0.126 Uiso 1 1 calc R . .
H3S3 H 0.2259 1.4543 0.6017 0.126 Uiso 1 1 calc R . .

loop_
_atom_site_aniso_label
_atom_site_aniso_U_11
_atom_site_aniso_U_22
_atom_site_aniso_U_33
_atom_site_aniso_U_23
_atom_site_aniso_U_13
_atom_site_aniso_U_12
In 0.0234(2) 0.0349(3) 0.0312(3) -0.00475(17) -0.00255(16) 0.01667(18)
F1 0.043(2) 0.043(2) 0.0264(17) -0.0045(15) -0.0020(14) 0.0154(16)
F2 0.0351(19) 0.0339(19) 0.053(2) -0.0153(16) -0.0042(16) 0.0184(15)
F3 0.0281(18) 0.0262(17) 0.049(2) -0.0048(15) 0.0045(15) -0.0009(14)
F4 0.030(3) 0.059(5) 0.097(6) -0.040(4) -0.030(3) 0.037(3)
F5 0.104(7) 0.169(11) 0.056(4) 0.025(5) 0.002(4) 0.116(8)
F6 0.022(3) 0.052(4) 0.241(17) 0.058(7) 0.043(5) 0.017(3)
N1 0.015(2) 0.021(2) 0.022(2) 0.0042(17) 0.0018(16) 0.0055(17)
N2 0.016(2) 0.022(2) 0.023(2) 0.0048(18) 0.0010(16) 0.0075(17)
C1 0.021(3) 0.021(3) 0.022(3) 0.005(2) 0.004(2) 0.006(2)
C2 0.020(3) 0.023(3) 0.030(3) 0.000(2) 0.004(2) 0.011(2)
C3 0.017(2) 0.023(3) 0.029(3) 0.007(2) 0.005(2) 0.010(2)
C4 0.022(3) 0.028(3) 0.033(3) -0.001(2) 0.002(2) 0.009(2)
C5 0.021(3) 0.027(3) 0.050(4) -0.002(3) -0.003(3) 0.012(3)
C6 0.017(2) 0.019(2) 0.022(3) -0.001(2) -0.0012(19) 0.007(2)
C7 0.033(3) 0.022(3) 0.022(3) 0.002(2) -0.001(2) 0.010(2)
C8 0.043(4) 0.033(3) 0.030(3) 0.002(3) -0.010(3) 0.020(3)
C9 0.026(3) 0.037(3) 0.047(4) -0.004(3) -0.012(3) 0.015(3)
C10 0.018(3) 0.031(3) 0.047(4) 0.001(3) 0.003(2) 0.007(2)
C11 0.020(3) 0.020(3) 0.031(3) 0.002(2) 0.004(2) 0.006(2)
C12 0.042(3) 0.034(3) 0.030(3) 0.014(3) 0.010(3) 0.012(3)
C13 0.078(5) 0.063(5) 0.033(4) 0.019(3) 0.017(4) 0.022(4)
C14 0.063(5) 0.036(4) 0.046(4) 0.016(3) 0.015(3) 0.006(3)
C15 0.027(3) 0.031(3) 0.042(3) 0.015(3) 0.011(2) 0.008(2)
C16 0.045(4) 0.036(4) 0.080(5) 0.028(4) 0.018(4) 0.007(3)
C17 0.065(5) 0.055(4) 0.046(4) 0.021(3) 0.027(4) 0.021(4)
C18 0.018(2) 0.024(3) 0.023(3) 0.001(2) -0.002(2) 0.012(2)
C19 0.018(3) 0.023(3) 0.030(3) 0.002(2) 0.001(2) 0.011(2)
C20 0.023(3) 0.026(3) 0.041(3) -0.003(2) -0.003(2) 0.011(2)
C21 0.036(3) 0.041(4) 0.029(3) -0.011(3) -0.011(2) 0.020(3)
C22 0.041(3) 0.051(4) 0.022(3) 0.005(3) 0.000(2) 0.027(3)
C23 0.026(3) 0.034(3) 0.028(3) 0.009(2) 0.002(2) 0.018(2)
C24 0.029(3) 0.022(3) 0.034(3) 0.005(2) 0.006(2) 0.009(2)
C25 0.048(4) 0.047(4) 0.039(4) 0.015(3) 0.006(3) 0.026(3)
C26 0.035(4) 0.049(4) 0.073(5) 0.030(4) 0.023(3) 0.016(3)
C27 0.046(4) 0.042(4) 0.035(3) 0.017(3) 0.010(3) 0.020(3)
C28 0.076(6) 0.092(7) 0.175(11) 0.100(8) 0.031(7) 0.045(6)
C29 0.060(5) 0.072(6) 0.112(8) 0.036(5) 0.049(5) 0.026(5)
F4A 0.10(2) 0.031(15) 0.22(6) 0.03(2) -0.07(3) 0.019(14)
F5A 0.005(7) 0.018(11) 0.051(12) -0.008(8) -0.003(7) -0.001(7)
F6A 0.042(11) 0.084(18) 0.037(11) 0.019(10) 0.035(9) 0.041(12)
C1S 0.119(8) 0.047(5) 0.064(5) 0.000(4) -0.029(6) 0.037(5)
C2S 0.131(9) 0.041(5) 0.071(6) 0.000(4) -0.022(6) 0.038(5)
C3S 0.116(9) 0.051(5) 0.070(6) -0.002(4) -0.014(6) 0.034(5)

loop_
_atom_type_symbol
_atom_type_description
_atom_type_scat_dispersion_real
_atom_type_scat_dispersion_imag
_atom_type_scat_source
C C 0.0033 0.0016 'International Tables Vol C Tables 4.2.6.8 and 6.1.1.4'
H H 0 0 'International Tables Vol C Tables 4.2.6.8 and 6.1.1.4'
F F 0.0171 0.0103 'International Tables Vol C Tables 4.2.6.8 and 6.1.1.4'
In In -0.7276 1.31 'International Tables Vol C Tables 4.2.6.8 and 6.1.1.4'
N N 0.0061 0.0033 'International Tables Vol C Tables 4.2.6.8 and 6.1.1.4'

loop_
_geom_angle_atom_site_label_1
_geom_angle_atom_site_label_2
_geom_angle_atom_site_label_3
_geom_angle
_geom_angle_site_symmetry_1
_geom_angle_site_symmetry_3
_geom_angle_publ_flag
N1 In N2 78.23(14) . . ?
C1 N1 C6 123.4(4) . . ?
C1 N1 In 130.6(3) . . ?
C6 N1 In 105.9(3) . . ?
C3 N2 C18 125.8(4) . . ?
C3 N2 In 130.7(3) . . ?
C18 N2 In 103.5(3) . . ?
N1 C1 C2 126.5(5) . . ?
N1 C1 C4 118.7(4) . . ?
C2 C1 C4 114.8(4) . . ?
C1 C2 C3 127.9(5) . . ?
N2 C3 C2 126.0(5) . . ?
N2 C3 C5 120.2(5) . . ?
C2 C3 C5 113.8(4) . . ?
F3 C4 F1 106.6(4) . . ?
F3 C4 F2 105.9(4) . . ?
F1 C4 F2 105.4(4) . . ?
F3 C4 C1 111.7(4) . . ?
F1 C4 C1 113.1(4) . . ?
F2 C4 C1 113.5(4) . . ?
F6 C5 F4 111.8(7) . . ?
F5A C5 F4A 104.4(13) . . ?
F6 C5 F5 104.3(8) . . ?
F4 C5 F5 100.8(6) . . ?
F5A C5 F6A 99.4(12) . . ?
F4A C5 F6A 98.3(17) . . ?
F5A C5 C3 117.7(8) . . ?
F6 C5 C3 113.6(5) . . ?
F4 C5 C3 114.9(5) . . ?
F4A C5 C3 124.2(12) . . ?
F5 C5 C3 110.1(5) . . ?
F6A C5 C3 108.4(8) . . ?
C7 C6 C11 121.1(5) . . ?
C7 C6 N1 118.7(4) . . ?
C11 C6 N1 119.5(4) . . ?
C8 C7 C6 118.2(5) . . ?
C8 C7 C12 120.1(5) . . ?
C6 C7 C12 121.7(5) . . ?
C9 C8 C7 121.3(5) . . ?
C10 C9 C8 119.6(5) . . ?
C9 C10 C11 122.0(5) . . ?
C10 C11 C6 117.7(5) . . ?
C10 C11 C15 120.1(5) . . ?
C6 C11 C15 122.2(5) . . ?
C7 C12 C14 110.5(5) . . ?
C7 C12 C13 112.6(5) . . ?
C14 C12 C13 110.4(5) . . ?
C11 C15 C17 110.9(5) . . ?
C11 C15 C16 112.4(5) . . ?
C17 C15 C16 109.7(5) . . ?
C23 C18 C19 121.3(5) . . ?
C23 C18 N2 118.3(4) . . ?
C19 C18 N2 119.6(4) . . ?
C20 C19 C18 117.9(5) . . ?
C20 C19 C24 119.8(5) . . ?
C18 C19 C24 122.3(5) . . ?
C21 C20 C19 121.3(5) . . ?
C20 C21 C22 120.0(5) . . ?
C21 C22 C23 121.5(5) . . ?
C22 C23 C18 117.9(5) . . ?
C22 C23 C27 119.9(5) . . ?
C18 C23 C27 122.2(5) . . ?
C19 C24 C26 112.3(5) . . ?
C19 C24 C25 111.6(5) . . ?
C26 C24 C25 109.8(5) . . ?
C29 C27 C23 112.2(6) . . ?
C29 C27 C28 110.1(7) . . ?
C23 C27 C28 111.5(6) . . ?
C2S C1S C1S 114.8(9) . 2_686 ?
C1S C2S C3S 113.7(8) . . ?

loop_
_geom_bond_atom_site_label_1
_geom_bond_atom_site_label_2
_geom_bond_distance
_geom_bond_site_symmetry_2
_geom_bond_publ_flag
In N1 2.357(4) . ?
In N2 2.364(4) . ?
F1 C4 1.340(7) . ?
F2 C4 1.347(6) . ?
F3 C4 1.336(6) . ?
F4 C5 1.284(8) . ?
F5 C5 1.360(9) . ?
F6 C5 1.269(8) . ?
N1 C1 1.312(6) . ?
N1 C6 1.448(6) . ?
N2 C3 1.313(6) . ?
N2 C18 1.439(6) . ?
C1 C2 1.398(7) . ?
C1 C4 1.524(7) . ?
C2 C3 1.400(7) . ?
C3 C5 1.532(7) . ?
C5 F5A 1.167(14) . ?
C5 F4A 1.29(2) . ?
C5 F6A 1.461(16) . ?
C6 C7 1.404(7) . ?
C6 C11 1.406(7) . ?
C7 C8 1.394(8) . ?
C7 C12 1.526(8) . ?
C8 C9 1.378(9) . ?
C9 C10 1.369(9) . ?
C10 C11 1.393(8) . ?
C11 C15 1.518(8) . ?
C12 C14 1.530(9) . ?
C12 C13 1.534(9) . ?
C15 C17 1.533(9) . ?
C15 C16 1.536(8) . ?
C18 C23 1.407(7) . ?
C18 C19 1.409(7) . ?
C19 C20 1.400(8) . ?
C19 C24 1.517(8) . ?
C20 C21 1.375(9) . ?
C21 C22 1.379(9) . ?
C22 C23 1.395(8) . ?
C23 C27 1.520(8) . ?
C24 C26 1.528(8) . ?
C24 C25 1.530(8) . ?
C27 C29 1.507(10) . ?
C27 C28 1.522(10) . ?
C1S C2S 1.503(14) . ?
C1S C1S 1.52(2) 2_686 ?
C2S C3S 1.521(14) . ?
